data_4514303
loop_
_publ_author_name
'Zhang, Tao'
'Hu, Yue-Qiao'
'Mo, Zong-Wen'
'Liao, Pei-Qin'
'Sakiyama, Hiroshi'
'Han, Tian'
'Chen, Xiao-Ming'
'Zheng, Yan-Zhen'

_publ_section_title
;
 Cobalt(II) Magnetic Metal-Organic Framework with an Effective Kagom\'e
 Lattice, Large Surface Area, and High Spin-Canted Ordering Temperature.
;
_journal_issue 44
_journal_name_full 'ACS applied materials &amp; interfaces'
_journal_page_first 38181
_journal_page_last 38186
_journal_paper_doi 10.1021/acsami.7b10757
_journal_volume 9
_journal_year 2017
_chemical_formula_moiety '0.11(C540 H414 Co27 N54 O126)'
_chemical_formula_sum 'C60 H46 Co3 N6 O14'
_chemical_formula_weight 1251.82
_chemical_name_systematic
;
 ? 
;
_space_group_crystal_system trigonal
_space_group_IT_number 167
_space_group_name_Hall '-R 3 2"c'
_space_group_name_H-M_alt 'R -3 c'
_symmetry_space_group_name_Hall '-R 3 2"c'
_symmetry_space_group_name_H-M 'R -3 c :H'
_atom_sites_solution_hydrogens geom
_atom_sites_solution_primary direct
_atom_sites_solution_secondary difmap
_audit_creation_date 2017-01-19
_audit_creation_method
;
Olex2 1.2
(compiled 2017.01.04 svn.r3372 for OlexSys, GUI svn.r5289)
;
_cell_angle_alpha 90.00
_cell_angle_beta 90.00
_cell_angle_gamma 120.00
_cell_formula_units_Z 18
_cell_length_a 37.914(3)
_cell_length_b 37.914(3)
_cell_length_c 29.541(2)
_cell_measurement_reflns_used 9895
_cell_measurement_temperature 296(2)
_cell_measurement_theta_max 23.515
_cell_measurement_theta_min 2.341
_cell_volume 36775(5)
_computing_cell_refinement 'SAINT v8.27A (Bruker, 2012)'
_computing_data_reduction 'SAINT v8.27A (Bruker, 2012)'
_computing_molecular_graphics 'Olex2 (Dolomanov et al., 2009)'
_computing_publication_material 'Olex2 (Dolomanov et al., 2009)'
_computing_structure_refinement 'XL (Sheldrick, 2008)'
_computing_structure_solution 'SIR2004 (Burla et al., 2007)'
_diffrn_ambient_temperature 296.15
_diffrn_measured_fraction_theta_full 0.988
_diffrn_measured_fraction_theta_max 0.988
_diffrn_measurement_device_type 'CCD area decector'
_diffrn_measurement_method 'phi and omiga scans'
_diffrn_radiation_monochromator graphite
_diffrn_radiation_type MoK\a
_diffrn_radiation_wavelength 0.71073
_diffrn_reflns_av_R_equivalents 0.0665
_diffrn_reflns_av_unetI/netI 0.0303
_diffrn_reflns_limit_h_max 38
_diffrn_reflns_limit_h_min -44
_diffrn_reflns_limit_k_max 44
_diffrn_reflns_limit_k_min -44
_diffrn_reflns_limit_l_max 34
_diffrn_reflns_limit_l_min -34
_diffrn_reflns_number 94869
_diffrn_reflns_theta_full 24.72
_diffrn_reflns_theta_max 24.72
_diffrn_reflns_theta_min 1.78
_diffrn_source 'fine-focus sealed tube'
_exptl_absorpt_coefficient_mu 0.652
_exptl_crystal_colour 'clear reddish orange'
_exptl_crystal_colour_lustre clear
_exptl_crystal_colour_modifier reddish
_exptl_crystal_colour_primary orange
_exptl_crystal_density_diffrn 1.017
_exptl_crystal_density_method 'not measured'
_exptl_crystal_description hexagonal
_exptl_crystal_F_000 11538
_exptl_crystal_size_max 0.02
_exptl_crystal_size_mid 0.01
_exptl_crystal_size_min 0.01
_refine_diff_density_max 1.602
_refine_diff_density_min -0.448
_refine_diff_density_rms 0.113
_refine_ls_extinction_method none
_refine_ls_goodness_of_fit_ref 1.128
_refine_ls_hydrogen_treatment constr
_refine_ls_matrix_type full
_refine_ls_number_parameters 377
_refine_ls_number_reflns 6915
_refine_ls_number_restraints 0
_refine_ls_restrained_S_all 1.128
_refine_ls_R_factor_all 0.0819
_refine_ls_R_factor_gt 0.0583
_refine_ls_shift/su_max 0.001
_refine_ls_shift/su_mean 0.000
_refine_ls_structure_factor_coef Fsqd
_refine_ls_weighting_details 'calc w=1/[\s^2^(Fo^2^)+(0.1110P)^2^+89.6090P] where P=(Fo^2^+2Fc^2^)/3'
_refine_ls_weighting_scheme calc
_refine_ls_wR_factor_gt 0.1658
_refine_ls_wR_factor_ref 0.1888
_reflns_number_gt 5253
_reflns_number_total 6915
_reflns_threshold_expression >2sigma(I)
_cod_data_source_file am7b10757_si_002.cif
_cod_data_source_block 1
_cod_database_code 4514303
_olex2_refinement_description
;
1. Fixed Uiso
 At 1.2 times of:
  All C(H) groups
 At 1.5 times of:
  All C(H,H,H) groups
2.a Aromatic/amide H refined with riding coordinates:
 C3(H3), C4(H4), C6(H6), C7(H7), C10(H10), C11(H11), C13(H13), C14(H14),
 C16(H16), C17(H17), C19(H19), C20(H20), C22(H22), C23(H23), C25(H25), C26(H26),
  C28(H28)
2.b Idealised Me refined as rotating group:
 C29(H29A,H29B,H29C), C30(H30A,H30B,H30C)
;
_olex2_submission_special_instructions 'No special instructions were received'

loop_
_space_group_symop_id
_space_group_symop_operation_xyz
1 'x, y, z'
2 '-y, x-y, z'
3 '-x+y, -x, z'
4 'x-y, -y, -z+1/2'
5 '-x, -x+y, -z+1/2'
6 'y, x, -z+1/2'
7 'x+2/3, y+1/3, z+1/3'
8 '-y+2/3, x-y+1/3, z+1/3'
9 '-x+y+2/3, -x+1/3, z+1/3'
10 'x-y+2/3, -y+1/3, -z+5/6'
11 '-x+2/3, -x+y+1/3, -z+5/6'
12 'y+2/3, x+1/3, -z+5/6'
13 'x+1/3, y+2/3, z+2/3'
14 '-y+1/3, x-y+2/3, z+2/3'
15 '-x+y+1/3, -x+2/3, z+2/3'
16 'x-y+1/3, -y+2/3, -z+7/6'
17 '-x+1/3, -x+y+2/3, -z+7/6'
18 'y+1/3, x+2/3, -z+7/6'
19 '-x, -y, -z'
20 'y, -x+y, -z'
21 'x-y, x, -z'
22 '-x+y, y, z-1/2'
23 'x, x-y, z-1/2'
24 '-y, -x, z-1/2'
25 '-x+2/3, -y+1/3, -z+1/3'
26 'y+2/3, -x+y+1/3, -z+1/3'
27 'x-y+2/3, x+1/3, -z+1/3'
28 '-x+y+2/3, y+1/3, z-1/6'
29 'x+2/3, x-y+1/3, z-1/6'
30 '-y+2/3, -x+1/3, z-1/6'
31 '-x+1/3, -y+2/3, -z+2/3'
32 'y+1/3, -x+y+2/3, -z+2/3'
33 'x-y+1/3, x+2/3, -z+2/3'
34 '-x+y+1/3, y+2/3, z+1/6'
35 'x+1/3, x-y+2/3, z+1/6'
36 '-y+1/3, -x+2/3, z+1/6'

loop_
_atom_site_label
_atom_site_type_symbol
_atom_site_fract_x
_atom_site_fract_y
_atom_site_fract_z
_atom_site_U_iso_or_equiv
_atom_site_adp_type
_atom_site_occupancy
_atom_site_calc_flag
_atom_site_site_symmetry_order
_atom_site_refinement_flags_posn
_atom_site_refinement_flags_adp
_atom_site_refinement_flags_occupancy
Co1 Co 0.149816(17) 0.816483(17) 0.0833 0.0247(2) Uani 1 d 2 S T P
Co2 Co 0.207333(15) 0.773874(15) 0.118790(18) 0.02799(19) Uani 1 d 1 . . .
O1 O -0.16781(8) 0.62863(8) 0.35628(9) 0.0338(6) Uani 1 d 1 . . .
O2 O -0.17091(9) 0.57621(8) 0.32260(10) 0.0442(7) Uani 1 d 1 . . .
O3 O 0.06339(9) 0.83114(9) 0.08971(11) 0.0465(8) Uani 1 d 1 . . .
O4 O 0.09318(9) 0.79555(11) 0.10827(13) 0.0606(10) Uani 1 d 1 . . .
O5 O 0.20476(9) 0.84106(10) 0.04935(12) 0.0508(9) Uani 1 d 1 . . .
O6 O 0.24042(10) 0.81164(11) 0.06837(12) 0.0533(9) Uani 1 d 1 . . .
O7 O 0.25281(11) 0.82180(11) 0.16144(13) 0.0637(10) Uani 1 d 1 . . .
N1 N 0.24198(10) 0.74448(10) 0.11704(13) 0.0379(8) Uani 1 d 1 . . .
N2 N 0.29174(10) 0.64413(10) 0.10990(15) 0.0437(10) Uani 1 d 1 . . .
N3 N 0.28892(16) 0.89039(16) 0.1688(2) 0.0878(17) Uani 1 d 1 . . .
C1 C 0.23339(12) 0.83490(13) 0.04470(15) 0.0367(10) Uani 1 d 1 . . .
C2 C 0.26395(13) 0.85719(14) 0.00741(16) 0.0453(11) Uani 1 d 1 . . .
C3 C 0.25197(16) 0.86650(19) -0.03206(19) 0.0670(17) Uani 1 d 1 . . .
H3 H 0.2253 0.8611 -0.0351 0.080 Uiso 1 calc 1 R . .
C4 C 0.27918(19) 0.8841(2) -0.0680(2) 0.080(2) Uani 1 d 1 . . .
H4 H 0.2705 0.8899 -0.0949 0.096 Uiso 1 calc 1 R . .
C5 C 0.31912(16) 0.89284(17) -0.06359(19) 0.0615(15) Uani 1 d 1 . . .
C6 C 0.33153(16) 0.8851(2) -0.0224(2) 0.0729(18) Uani 1 d 1 . . .
H6 H 0.3586 0.8921 -0.0183 0.087 Uiso 1 calc 1 R . .
C7 C 0.30421(15) 0.86712(19) 0.0127(2) 0.0668(16) Uani 1 d 1 . . .
H7 H 0.3128 0.8617 0.0399 0.080 Uiso 1 calc 1 R . .
C8 C 0.06465(12) 0.80239(13) 0.10955(14) 0.0368(10) Uani 1 d 1 . . .
C9 C 0.02857(12) 0.77340(13) 0.13775(15) 0.0390(10) Uani 1 d 1 . . .
C10 C -0.00100(15) 0.78262(16) 0.15144(18) 0.0561(14) Uani 1 d 1 . . .
H10 H 0.0001 0.8065 0.1415 0.067 Uiso 1 calc 1 R . .
C11 C -0.03196(15) 0.75638(17) 0.17971(19) 0.0606(15) Uani 1 d 1 . . .
H11 H -0.0511 0.7633 0.1891 0.073 Uiso 1 calc 1 R . .
C12 C -0.03556(13) 0.72018(13) 0.19459(15) 0.0412(10) Uani 1 d 1 . . .
C13 C -0.00647(14) 0.71087(15) 0.17983(18) 0.0513(12) Uani 1 d 1 . . .
H13 H -0.0082 0.6865 0.1888 0.062 Uiso 1 calc 1 R . .
C14 C 0.02518(14) 0.73736(15) 0.15192(17) 0.0508(12) Uani 1 d 1 . . .
H14 H 0.0445 0.7306 0.1426 0.061 Uiso 1 calc 1 R . .
C15 C -0.06851(13) 0.69255(14) 0.22661(15) 0.0413(10) Uani 1 d 1 . . .
C16 C -0.08552(14) 0.70740(14) 0.25710(16) 0.0452(11) Uani 1 d 1 . . .
H16 H -0.0774 0.7350 0.2565 0.054 Uiso 1 calc 1 R . .
C17 C -0.11423(13) 0.68260(13) 0.28844(15) 0.0414(10) Uani 1 d 1 . . .
H17 H -0.1252 0.6934 0.3085 0.050 Uiso 1 calc 1 R . .
C18 C -0.12681(12) 0.64111(12) 0.28986(14) 0.0370(9) Uani 1 d 1 . . .
C19 C -0.11094(15) 0.62564(14) 0.25869(17) 0.0506(12) Uani 1 d 1 . . .
H19 H -0.1197 0.5979 0.2587 0.061 Uiso 1 calc 1 R . .
C20 C -0.08230(15) 0.65080(15) 0.22760(17) 0.0539(13) Uani 1 d 1 . . .
H20 H -0.0719 0.6398 0.2069 0.065 Uiso 1 calc 1 R . .
C21 C -0.15664(12) 0.61404(12) 0.32521(13) 0.0331(9) Uani 1 d 1 . . .
C22 C 0.22407(13) 0.70403(13) 0.11683(18) 0.0501(13) Uani 1 d 1 . . .
H22 H 0.1958 0.6889 0.1187 0.060 Uiso 1 calc 1 R . .
C23 C 0.24542(13) 0.68339(13) 0.11402(19) 0.0517(13) Uani 1 d 1 . . .
H23 H 0.2317 0.6551 0.1141 0.062 Uiso 1 calc 1 R . .
C24 C 0.28741(12) 0.70543(12) 0.11109(16) 0.0390(10) Uani 1 d 1 . . .
C25 C 0.30602(13) 0.74783(13) 0.11098(19) 0.0501(13) Uani 1 d 1 . . .
H25 H 0.3342 0.7639 0.1086 0.060 Uiso 1 calc 1 R . .
C26 C 0.28224(13) 0.76543(13) 0.11443(18) 0.0480(12) Uani 1 d 1 . . .
H26 H 0.2951 0.7937 0.1150 0.058 Uiso 1 calc 1 R . .
C27 C 0.31198(12) 0.68486(12) 0.10995(17) 0.0396(10) Uani 1 d 1 . . .
C28 C 0.25734(17) 0.85695(18) 0.1553(2) 0.0698(16) Uani 1 d 1 . . .
H28 H 0.2368 0.8589 0.1403 0.084 Uiso 1 calc 1 R . .
C29 C 0.2940(3) 0.9307(2) 0.1586(4) 0.151(5) Uani 1 d 1 . . .
H29A H 0.3070 0.9398 0.1297 0.226 Uiso 1 calc 1 GR . .
H29B H 0.3106 0.9498 0.1816 0.226 Uiso 1 calc 1 GR . .
H29C H 0.2678 0.9288 0.1580 0.226 Uiso 1 calc 1 GR . .
C30 C 0.3227(3) 0.8887(3) 0.1907(4) 0.156(4) Uani 1 d 1 . . .
H30A H 0.3124 0.8635 0.2069 0.233 Uiso 1 calc 1 GR . .
H30B H 0.3361 0.9111 0.2114 0.233 Uiso 1 calc 1 GR . .
H30C H 0.3417 0.8904 0.1681 0.233 Uiso 1 calc 1 GR . .

loop_
_atom_site_aniso_label
_atom_site_aniso_U_11
_atom_site_aniso_U_22
_atom_site_aniso_U_33
_atom_site_aniso_U_23
_atom_site_aniso_U_13
_atom_site_aniso_U_12
Co1 0.0222(3) 0.0222(3) 0.0302(4) -0.00292(14) 0.00292(14) 0.0115(3)
Co2 0.0243(3) 0.0289(3) 0.0334(3) -0.0018(2) 0.0022(2) 0.0152(2)
O1 0.0321(14) 0.0309(14) 0.0321(15) 0.0025(12) 0.0074(12) 0.0111(12)
O2 0.0462(17) 0.0310(16) 0.0472(18) 0.0039(13) 0.0166(14) 0.0130(14)
O3 0.0444(17) 0.0406(17) 0.059(2) 0.0202(15) 0.0242(15) 0.0246(14)
O4 0.0322(17) 0.079(2) 0.078(3) 0.046(2) 0.0254(16) 0.0335(17)
O5 0.0384(17) 0.064(2) 0.060(2) 0.0262(17) 0.0275(15) 0.0338(16)
O6 0.0464(18) 0.062(2) 0.063(2) 0.0268(18) 0.0260(16) 0.0362(17)
O7 0.047(2) 0.061(2) 0.077(3) -0.0241(19) -0.0102(18) 0.0222(18)
N1 0.0289(18) 0.0317(18) 0.057(2) 0.0016(16) 0.0014(16) 0.0178(15)
N2 0.0258(18) 0.0263(17) 0.081(3) -0.0011(17) -0.0007(18) 0.0144(15)
N3 0.058(3) 0.070(3) 0.128(5) -0.035(3) -0.025(3) 0.026(3)
C1 0.031(2) 0.037(2) 0.041(2) 0.0059(19) 0.0129(18) 0.0155(18)
C2 0.039(2) 0.048(3) 0.053(3) 0.014(2) 0.024(2) 0.025(2)
C3 0.044(3) 0.100(5) 0.065(4) 0.037(3) 0.029(3) 0.042(3)
C4 0.065(4) 0.126(6) 0.061(4) 0.040(4) 0.031(3) 0.056(4)
C5 0.048(3) 0.071(4) 0.058(3) 0.015(3) 0.032(3) 0.025(3)
C6 0.035(3) 0.107(5) 0.068(4) 0.020(3) 0.025(3) 0.029(3)
C7 0.039(3) 0.094(4) 0.057(3) 0.019(3) 0.017(2) 0.027(3)
C8 0.025(2) 0.040(2) 0.039(2) 0.0059(19) 0.0042(17) 0.0108(18)
C9 0.028(2) 0.043(2) 0.045(3) 0.0097(19) 0.0079(18) 0.0167(19)
C10 0.048(3) 0.056(3) 0.074(4) 0.029(3) 0.032(3) 0.033(2)
C11 0.047(3) 0.066(3) 0.080(4) 0.027(3) 0.035(3) 0.036(3)
C12 0.032(2) 0.043(2) 0.043(3) 0.013(2) 0.0123(19) 0.0149(19)
C13 0.042(3) 0.048(3) 0.067(3) 0.024(2) 0.024(2) 0.025(2)
C14 0.038(2) 0.051(3) 0.070(3) 0.020(2) 0.021(2) 0.028(2)
C15 0.032(2) 0.041(2) 0.044(3) 0.006(2) 0.0094(19) 0.0132(19)
C16 0.043(2) 0.035(2) 0.052(3) 0.011(2) 0.014(2) 0.016(2)
C17 0.038(2) 0.040(2) 0.042(3) 0.0030(19) 0.0107(19) 0.017(2)
C18 0.032(2) 0.034(2) 0.035(2) 0.0051(18) 0.0056(18) 0.0098(18)
C19 0.053(3) 0.033(2) 0.056(3) 0.002(2) 0.022(2) 0.015(2)
C20 0.053(3) 0.045(3) 0.055(3) 0.004(2) 0.026(2) 0.018(2)
C21 0.028(2) 0.033(2) 0.031(2) 0.0026(17) 0.0038(17) 0.0103(17)
C22 0.025(2) 0.033(2) 0.092(4) 0.006(2) 0.007(2) 0.0147(19)
C23 0.028(2) 0.026(2) 0.098(4) 0.004(2) 0.001(2) 0.0111(18)
C24 0.030(2) 0.031(2) 0.059(3) -0.0017(19) -0.0001(19) 0.0173(18)
C25 0.024(2) 0.029(2) 0.096(4) 0.001(2) 0.004(2) 0.0118(18)
C26 0.031(2) 0.027(2) 0.088(4) 0.000(2) -0.003(2) 0.0156(18)
C27 0.025(2) 0.027(2) 0.066(3) 0.0023(19) -0.0010(19) 0.0126(17)
C28 0.052(3) 0.054(3) 0.102(5) -0.023(3) -0.013(3) 0.025(3)
C29 0.100(7) 0.058(5) 0.279(15) -0.017(7) 0.000(8) 0.029(5)
C30 0.084(6) 0.141(8) 0.215(11) -0.024(8) -0.073(7) 0.036(6)

loop_
_atom_type_symbol
_atom_type_description
_atom_type_scat_dispersion_real
_atom_type_scat_dispersion_imag
_atom_type_scat_source
C C 0.0033 0.0016 'International Tables Vol C Tables 4.2.6.8 and 6.1.1.4'
H H 0.0000 0.0000 'International Tables Vol C Tables 4.2.6.8 and 6.1.1.4'
N N 0.0061 0.0033 'International Tables Vol C Tables 4.2.6.8 and 6.1.1.4'
O O 0.0106 0.0060 'International Tables Vol C Tables 4.2.6.8 and 6.1.1.4'
Co Co 0.3494 0.9721 'International Tables Vol C Tables 4.2.6.8 and 6.1.1.4'

loop_
_geom_angle_atom_site_label_1
_geom_angle_atom_site_label_2
_geom_angle_atom_site_label_3
_geom_angle
_geom_angle_site_symmetry_1
_geom_angle_site_symmetry_3
O1 Co1 O1 177.96(15) 5 15_454
O4 Co1 O1 87.30(12) 18_454 5
O4 Co1 O1 91.21(12) 18_454 15_454
O4 Co1 O1 87.31(12) . 15_454
O4 Co1 O1 91.21(12) . 5
O4 Co1 O4 86.6(2) 18_454 .
O4 Co1 O5 171.06(13) 18_454 18_454
O4 Co1 O5 94.25(16) . 18_454
O4 Co1 O5 171.07(13) . .
O4 Co1 O5 94.24(16) 18_454 .
O5 Co1 O1 97.71(11) 18_454 15_454
O5 Co1 O1 83.79(12) 18_454 5
O5 Co1 O1 97.71(11) . 5
O5 Co1 O1 83.78(12) . 15_454
O5 Co1 O5 86.4(2) . 18_454
O1 Co2 C21 30.08(11) 5 5
O2 Co2 O1 60.36(10) 5 5
O2 Co2 O7 88.93(14) 5 .
O2 Co2 C21 30.28(12) 5 5
O3 Co2 O1 95.69(11) 18_454 5
O3 Co2 O2 92.39(13) 18_454 5
O3 Co2 O7 178.04(15) 18_454 .
O3 Co2 N1 90.44(13) 18_454 .
O3 Co2 C21 94.65(13) 18_454 5
O6 Co2 O1 106.01(11) . 5
O6 Co2 O2 165.11(13) . 5
O6 Co2 O3 95.14(15) . 18_454
O6 Co2 O7 83.25(16) . .
O6 Co2 N1 91.51(13) . .
O6 Co2 C21 135.83(13) . 5
O7 Co2 O1 83.70(12) . 5
O7 Co2 C21 85.75(14) . 5
N1 Co2 O1 160.77(13) . 5
N1 Co2 O2 101.27(13) . 5
N1 Co2 O7 90.73(14) . .
N1 Co2 C21 131.34(14) . 5
Co1 O1 Co2 104.81(11) 8_565 5
C21 O1 Co1 146.2(3) . 8_565
C21 O1 Co2 88.4(2) . 5
C21 O2 Co2 91.1(2) . 5
C8 O3 Co2 126.8(3) . 18_454
C8 O4 Co1 143.2(3) . .
C1 O5 Co1 139.2(3) . .
C1 O6 Co2 129.6(3) . .
C28 O7 Co2 115.5(4) . .
C22 N1 Co2 121.1(3) . .
C26 N1 Co2 121.4(3) . .
C26 N1 C22 117.5(3) . .
C27 N2 C27 115.0(4) 2_665 .
C28 N3 C29 122.0(6) . .
C28 N3 C30 119.5(7) . .
C30 N3 C29 118.2(7) . .
O5 C1 O6 126.2(4) . .
O5 C1 C2 118.6(4) . .
O6 C1 C2 115.2(4) . .
C3 C2 C1 120.5(4) . .
C3 C2 C7 119.4(4) . .
C7 C2 C1 120.1(4) . .
C2 C3 H3 119.6 . .
C2 C3 C4 120.8(5) . .
C4 C3 H3 119.6 . .
C3 C4 H4 119.9 . .
C5 C4 C3 120.2(6) . .
C5 C4 H4 119.9 . .
C4 C5 C5 121.2(7) . 11_554
C4 C5 C6 118.5(4) . .
C6 C5 C5 120.1(6) . 11_554
C5 C6 H6 119.6 . .
C7 C6 C5 120.8(5) . .
C7 C6 H6 119.6 . .
C2 C7 H7 119.9 . .
C6 C7 C2 120.1(5) . .
C6 C7 H7 119.9 . .
O3 C8 C9 118.4(4) . .
O4 C8 O3 125.8(4) . .
O4 C8 C9 115.8(4) . .
C10 C9 C8 121.9(4) . .
C14 C9 C8 119.6(4) . .
C14 C9 C10 118.4(4) . .
C9 C10 H10 120.1 . .
C11 C10 C9 119.8(4) . .
C11 C10 H10 120.1 . .
C10 C11 H11 118.8 . .
C10 C11 C12 122.4(4) . .
C12 C11 H11 118.8 . .
C11 C12 C13 117.2(4) . .
C11 C12 C15 122.0(4) . .
C13 C12 C15 120.8(4) . .
C12 C13 H13 119.6 . .
C14 C13 C12 120.9(4) . .
C14 C13 H13 119.6 . .
C9 C14 C13 121.2(4) . .
C9 C14 H14 119.4 . .
C13 C14 H14 119.4 . .
C16 C15 C12 121.5(4) . .
C16 C15 C20 117.5(4) . .
C20 C15 C12 120.9(4) . .
C15 C16 H16 119.0 . .
C17 C16 C15 122.0(4) . .
C17 C16 H16 119.0 . .
C16 C17 H17 120.1 . .
C16 C17 C18 119.8(4) . .
C18 C17 H17 120.1 . .
C17 C18 C21 120.4(4) . .
C19 C18 C17 118.8(4) . .
C19 C18 C21 120.8(4) . .
C18 C19 H19 119.6 . .
C20 C19 C18 120.7(4) . .
C20 C19 H19 119.6 . .
C15 C20 H20 119.4 . .
C19 C20 C15 121.2(4) . .
C19 C20 H20 119.4 . .
O1 C21 Co2 61.50(19) . 5
O1 C21 O2 120.2(3) . .
O1 C21 C18 120.9(4) . .
O2 C21 Co2 58.7(2) . 5
O2 C21 C18 118.9(4) . .
C18 C21 Co2 177.3(3) . 5
N1 C22 H22 118.4 . .
N1 C22 C23 123.2(4) . .
C23 C22 H22 118.4 . .
C22 C23 H23 120.5 . .
C24 C23 C22 119.0(4) . .
C24 C23 H23 120.5 . .
C23 C24 C25 117.6(4) . .
C23 C24 C27 121.3(4) . .
C25 C24 C27 121.1(4) . .
C24 C25 H25 120.5 . .
C26 C25 C24 119.0(4) . .
C26 C25 H25 120.5 . .
N1 C26 C25 123.7(4) . .
N1 C26 H26 118.1 . .
C25 C26 H26 118.1 . .
N2 C27 N2 125.0(4) 3_565 .
N2 C27 C24 117.7(3) 3_565 .
N2 C27 C24 117.3(3) . .
O7 C28 N3 123.9(6) . .
O7 C28 H28 118.1 . .
N3 C28 H28 118.1 . .
N3 C29 H29A 109.5 . .
N3 C29 H29B 109.5 . .
N3 C29 H29C 109.5 . .
H29A C29 H29B 109.5 . .
H29A C29 H29C 109.5 . .
H29B C29 H29C 109.5 . .
N3 C30 H30A 109.5 . .
N3 C30 H30B 109.5 . .
N3 C30 H30C 109.5 . .
H30A C30 H30B 109.5 . .
H30A C30 H30C 109.5 . .
H30B C30 H30C 109.5 . .

loop_
_geom_bond_atom_site_label_1
_geom_bond_atom_site_label_2
_geom_bond_distance
_geom_bond_site_symmetry_2
Co1 O1 2.178(3) 5
Co1 O1 2.178(3) 15_454
Co1 O4 2.020(3) .
Co1 O4 2.020(3) 18_454
Co1 O5 2.067(3) 18_454
Co1 O5 2.067(3) .
Co2 O1 2.191(3) 5
Co2 O2 2.129(3) 5
Co2 O3 2.056(3) 18_454
Co2 O6 2.011(3) .
Co2 O7 2.175(3) .
Co2 N1 2.106(3) .
Co2 C21 2.492(4) 5
O1 Co1 2.178(3) 8_565
O1 Co2 2.191(3) 5
O1 C21 1.250(5) .
O2 Co2 2.129(3) 5
O2 C21 1.257(5) .
O3 Co2 2.056(3) 18_454
O3 C8 1.259(5) .
O4 C8 1.233(5) .
O5 C1 1.227(5) .
O6 C1 1.254(5) .
O7 C28 1.269(7) .
N1 C22 1.331(5) .
N1 C26 1.325(5) .
N2 C27 1.332(5) 2_665
N2 C27 1.337(5) .
N3 C28 1.297(7) .
N3 C29 1.472(10) .
N3 C30 1.463(10) .
C1 C2 1.514(6) .
C2 C3 1.360(7) .
C2 C7 1.386(7) .
C3 H3 0.9300 .
C3 C4 1.395(7) .
C4 H4 0.9300 .
C4 C5 1.385(8) .
C5 C5 1.494(9) 11_554
C5 C6 1.388(8) .
C6 H6 0.9300 .
C6 C7 1.380(7) .
C7 H7 0.9300 .
C8 C9 1.507(5) .
C9 C10 1.391(6) .
C9 C14 1.372(6) .
C10 H10 0.9300 .
C10 C11 1.377(6) .
C11 H11 0.9300 .
C11 C12 1.381(7) .
C12 C13 1.386(6) .
C12 C15 1.498(6) .
C13 H13 0.9300 .
C13 C14 1.387(6) .
C14 H14 0.9300 .
C15 C16 1.381(6) .
C15 C20 1.397(7) .
C16 H16 0.9300 .
C16 C17 1.379(6) .
C17 H17 0.9300 .
C17 C18 1.398(6) .
C18 C19 1.381(6) .
C18 C21 1.504(5) .
C19 H19 0.9300 .
C19 C20 1.377(6) .
C20 H20 0.9300 .
C21 Co2 2.492(4) 5
C22 H22 0.9300 .
C22 C23 1.382(6) .
C23 H23 0.9300 .
C23 C24 1.382(6) .
C24 C25 1.396(6) .
C24 C27 1.485(6) .
C25 H25 0.9300 .
C25 C26 1.367(6) .
C26 H26 0.9300 .
C27 N2 1.332(5) 3_565
C28 H28 0.9300 .
C29 H29A 0.9600 .
C29 H29B 0.9600 .
C29 H29C 0.9600 .
C30 H30A 0.9600 .
C30 H30B 0.9600 .
C30 H30C 0.9600 .
